data_4028079
loop_
_publ_author_name
'Gustavo P. Silveira'
'Joseph P. Marino'

_publ_section_title
;
 Enantioselective Synthesis of Dihydro-1H-benzindoles
;
_journal_name_full 'Journal of Organic Chemistry'
_journal_page_first 3379
_journal_page_last 3383
_journal_paper_doi 10.1021/jo302798j
_journal_volume 78
_journal_year 2013
_chemical_absolute_configuration rmad
_chemical_formula_moiety 'C22 H21 Cl2 N O3 S2'
_chemical_formula_sum 'C22 H21 Cl2 N O3 S2'
_chemical_formula_weight 482.42
_chemical_name_systematic
;
 ?
;
_space_group_crystal_system orthorhombic
_space_group_IT_number 19
_space_group_name_Hall 'P 2ac 2ab'
_space_group_name_H-M_alt 'P 21 21 21'
_symmetry_space_group_name_Hall 'P 2ac 2ab'
_symmetry_space_group_name_H-M 'P 21 21 21'
_atom_sites_solution_hydrogens geom
_atom_sites_solution_primary direct
_atom_sites_solution_secondary difmap
_audit_creation_method SHELXL-2012
_cell_angle_alpha 90
_cell_angle_beta 90
_cell_angle_gamma 90
_cell_formula_units_Z 4
_cell_length_a 8.9037(3)
_cell_length_b 10.0646(3)
_cell_length_c 24.9129(7)
_cell_measurement_reflns_used 9428
_cell_measurement_temperature 100(2)
_cell_measurement_theta_max 26.38
_cell_measurement_theta_min 2.43
_cell_volume 2232.50(12)
_computing_cell_refinement 'Bruker SAINT v7.60A'
_computing_data_collection 'Bruker APEX-II v2009-7'
_computing_data_reduction 'Bruker SAINT v7.60A'
_computing_structure_refinement 'SHELXL-2012 (Sheldrick, 2012)'
_computing_structure_solution 'SHELXS-97 (Sheldrick, 2008)'
_diffrn_ambient_temperature 100(2)
_diffrn_detector_area_resol_mean 8.33
_diffrn_measured_fraction_theta_full 1.000
_diffrn_measured_fraction_theta_max 1.000
_diffrn_measurement_device_type 'Bruker APEX-II'
_diffrn_measurement_method 'combination of \w and \f-scans '
_diffrn_radiation_monochromator graphite
_diffrn_radiation_source 'fine-focus sealed tube'
_diffrn_radiation_type MoK\a
_diffrn_radiation_wavelength 0.71073
_diffrn_reflns_av_R_equivalents 0.0319
_diffrn_reflns_av_unetI/netI 0.0185
_diffrn_reflns_Laue_measured_fraction_full 1.000
_diffrn_reflns_Laue_measured_fraction_max 1.000
_diffrn_reflns_limit_h_max 11
_diffrn_reflns_limit_h_min -11
_diffrn_reflns_limit_k_max 12
_diffrn_reflns_limit_k_min -12
_diffrn_reflns_limit_l_max 31
_diffrn_reflns_limit_l_min -31
_diffrn_reflns_number 33661
_diffrn_reflns_point_group_measured_fraction_full 1.000
_diffrn_reflns_point_group_measured_fraction_max 1.000
_diffrn_reflns_theta_full 25.242
_diffrn_reflns_theta_max 26.393
_diffrn_reflns_theta_min 1.635
_exptl_absorpt_coefficient_mu 0.502
_exptl_absorpt_correction_T_max 0.9129
_exptl_absorpt_correction_T_min 0.8228
_exptl_absorpt_correction_type numerical
_exptl_absorpt_process_details 'SADABS, Sheldrick, 2008'
_exptl_crystal_colour colorless
_exptl_crystal_density_diffrn 1.435
_exptl_crystal_description block
_exptl_crystal_F_000 1000
_exptl_crystal_size_max 0.512
_exptl_crystal_size_mid 0.318
_exptl_crystal_size_min 0.234
_refine_diff_density_max 0.250
_refine_diff_density_min -0.272
_refine_diff_density_rms 0.038
_refine_ls_abs_structure_details
;
 Flack x determined using 1892 quotients [(I+)-(I-)]/[(I+)+(I-)]
 (Parsons and Flack (2004), Acta Cryst. A60, s61).
;
_refine_ls_abs_structure_Flack -0.003(14)
_refine_ls_extinction_method none
_refine_ls_goodness_of_fit_ref 1.058
_refine_ls_hydrogen_treatment constr
_refine_ls_matrix_type full
_refine_ls_number_parameters 274
_refine_ls_number_reflns 4577
_refine_ls_number_restraints 0
_refine_ls_restrained_S_all 1.058
_refine_ls_R_factor_all 0.0213
_refine_ls_R_factor_gt 0.0205
_refine_ls_shift/su_max 0.001
_refine_ls_shift/su_mean 0.000
_refine_ls_structure_factor_coef Fsqd
_refine_ls_weighting_details
;
 w=1/[\s^2^(Fo^2^)+(0.0280P)^2^+0.5236P]
 where P=(Fo^2^+2Fc^2^)/3
;
_refine_ls_weighting_scheme calc
_refine_ls_wR_factor_gt 0.0520
_refine_ls_wR_factor_ref 0.0525
_reflns_Friedel_coverage 0.747
_reflns_Friedel_fraction_full 1.000
_reflns_Friedel_fraction_max 0.999
_reflns_number_gt 4455
_reflns_number_total 4577
_reflns_threshold_expression 'I > 2\s(I)'
_cod_data_source_file jo302798j_si_003.cif
_cod_data_source_block gspd300a
_cod_database_code 4028079
_shelx_space_group_comment
;
The symmetry employed for this shelxl refinement is uniquely defined
by the following loop, which should always be used as a source of
symmetry information in preference to the above space-group names.
They are only intended as comments.
;
_shelx_estimated_absorpt_t_min 0.783
_shelx_estimated_absorpt_t_max 0.892
_shelxl_version_number 2012-6

loop_
_space_group_symop_operation_xyz
'x, y, z'
'-x+1/2, -y, z+1/2'
'-x, y+1/2, -z+1/2'
'x+1/2, -y+1/2, -z'

loop_
_atom_site_label
_atom_site_type_symbol
_atom_site_fract_x
_atom_site_fract_y
_atom_site_fract_z
_atom_site_U_iso_or_equiv
_atom_site_adp_type
_atom_site_occupancy
_atom_site_site_symmetry_order
_atom_site_calc_flag
_atom_site_refinement_flags_posn
_atom_site_refinement_flags_adp
Cl1 Cl 0.56546(5) 0.49081(6) 0.62425(2) 0.02445(12) Uani 1 1 d . .
Cl2 Cl 0.34435(5) 0.47845(6) 0.71001(2) 0.02263(12) Uani 1 1 d . .
S1 S -0.00781(5) 0.42001(5) 0.56913(2) 0.01363(10) Uani 1 1 d . .
S2 S 0.20986(6) 0.11775(5) 0.57670(2) 0.01813(11) Uani 1 1 d . .
O1 O 0.25156(16) 0.59776(15) 0.59053(6) 0.0212(3) Uani 1 1 d . .
O2 O -0.08094(15) 0.29454(15) 0.56273(5) 0.0182(3) Uani 1 1 d . .
O3 O -0.08094(15) 0.52344(15) 0.59854(5) 0.0187(3) Uani 1 1 d . .
N1 N 0.15653(18) 0.38477(16) 0.60108(6) 0.0137(3) Uani 1 1 d . .
C1 C 0.2598(2) 0.4869(2) 0.60788(7) 0.0159(4) Uani 1 1 d . .
C2 C 0.3869(2) 0.4296(2) 0.64280(8) 0.0170(4) Uani 1 1 d . .
C3 C 0.3737(2) 0.2800(2) 0.63459(8) 0.0175(4) Uani 1 1 d . .
H3A H 0.4256 0.2587 0.6001 0.021 Uiso 1 1 calc R U
C4 C 0.2030(2) 0.25389(19) 0.62566(8) 0.0145(4) Uani 1 1 d . .
C5 C 0.4433(3) 0.1948(2) 0.67689(8) 0.0240(5) Uani 1 1 d . .
H5A H 0.5492 0.1829 0.6772 0.029 Uiso 1 1 calc R U
C6 C 0.3609(3) 0.1355(2) 0.71400(9) 0.0260(5) Uani 1 1 d . .
H6A H 0.4086 0.0772 0.7386 0.031 Uiso 1 1 calc R U
C7 C 0.1994(2) 0.1565(2) 0.71846(8) 0.0211(4) Uani 1 1 d . .
C8 C 0.1197(2) 0.2217(2) 0.67730(8) 0.0161(4) Uani 1 1 d . .
C9 C 0.1265(3) 0.1232(2) 0.76628(8) 0.0244(5) Uani 1 1 d . .
H9A H 0.1801 0.0772 0.7935 0.029 Uiso 1 1 calc R U
C10 C -0.0221(3) 0.1562(2) 0.77460(8) 0.0251(5) Uani 1 1 d . .
H10A H -0.0704 0.1337 0.8074 0.030 Uiso 1 1 calc R U
C11 C -0.1000(2) 0.2225(2) 0.73461(8) 0.0226(5) Uani 1 1 d . .
H11A H -0.2019 0.2465 0.7403 0.027 Uiso 1 1 calc R U
C12 C -0.0308(2) 0.2543(2) 0.68624(8) 0.0180(4) Uani 1 1 d . .
H12A H -0.0863 0.2987 0.6590 0.022 Uiso 1 1 calc R U
C13 C 0.0466(2) 0.4807(2) 0.50603(7) 0.0156(4) Uani 1 1 d . .
C14 C 0.0018(3) 0.6072(2) 0.49143(8) 0.0223(4) Uani 1 1 d . .
H14A H -0.0490 0.6630 0.5162 0.027 Uiso 1 1 calc R U
C15 C 0.0328(3) 0.6510(2) 0.43965(8) 0.0267(5) Uani 1 1 d . .
H15A H 0.0008 0.7369 0.4288 0.032 Uiso 1 1 calc R U
C16 C 0.1100(2) 0.5704(2) 0.40364(8) 0.0238(5) Uani 1 1 d . .
C17 C 0.1545(2) 0.4437(2) 0.41998(8) 0.0214(4) Uani 1 1 d . .
H17A H 0.2076 0.3884 0.3956 0.026 Uiso 1 1 calc R U
C18 C 0.1227(2) 0.3968(2) 0.47109(8) 0.0175(4) Uani 1 1 d . .
H18A H 0.1521 0.3101 0.4819 0.021 Uiso 1 1 calc R U
C19 C 0.1421(3) 0.6183(3) 0.34739(9) 0.0359(6) Uani 1 1 d . .
H19A H 0.1791 0.7099 0.3487 0.054 Uiso 1 1 calc R U
H19B H 0.0497 0.6149 0.3261 0.054 Uiso 1 1 calc R U
H19C H 0.2183 0.5612 0.3309 0.054 Uiso 1 1 calc R U
C20 C 0.0412(2) 0.0159(2) 0.58394(8) 0.0212(4) Uani 1 1 d . .
H20A H -0.0415 0.0716 0.5992 0.025 Uiso 1 1 calc R U
C21 C 0.0692(3) -0.1023(2) 0.62083(11) 0.0354(6) Uani 1 1 d . .
H21A H -0.0219 -0.1567 0.6229 0.053 Uiso 1 1 calc R U
H21B H 0.0955 -0.0702 0.6568 0.053 Uiso 1 1 calc R U
H21C H 0.1519 -0.1559 0.6065 0.053 Uiso 1 1 calc R U
C22 C -0.0012(3) -0.0273(2) 0.52689(9) 0.0294(5) Uani 1 1 d . .
H22A H -0.0926 -0.0815 0.5281 0.044 Uiso 1 1 calc R U
H22B H 0.0809 -0.0796 0.5114 0.044 Uiso 1 1 calc R U
H22C H -0.0191 0.0515 0.5047 0.044 Uiso 1 1 calc R U

loop_
_atom_site_aniso_label
_atom_site_aniso_U_11
_atom_site_aniso_U_22
_atom_site_aniso_U_33
_atom_site_aniso_U_23
_atom_site_aniso_U_13
_atom_site_aniso_U_12
Cl1 0.0140(2) 0.0336(3) 0.0257(2) -0.0003(2) 0.00018(18) -0.0052(2)
Cl2 0.0191(2) 0.0325(3) 0.0163(2) -0.0075(2) -0.00230(18) -0.0011(2)
S1 0.0131(2) 0.0145(2) 0.0132(2) 0.00092(17) -0.00191(18) 0.00010(18)
S2 0.0195(2) 0.0164(2) 0.0185(2) -0.00302(19) 0.00163(19) 0.00199(19)
O1 0.0222(7) 0.0163(7) 0.0251(7) -0.0002(6) -0.0025(6) -0.0031(6)
O2 0.0172(7) 0.0175(7) 0.0199(7) 0.0028(6) -0.0034(6) -0.0030(6)
O3 0.0180(7) 0.0203(7) 0.0177(6) -0.0011(6) 0.0002(5) 0.0021(6)
N1 0.0143(7) 0.0145(8) 0.0123(7) 0.0007(6) -0.0017(6) 0.0002(6)
C1 0.0153(9) 0.0191(10) 0.0132(8) -0.0041(8) -0.0012(7) -0.0010(8)
C2 0.0127(9) 0.0246(11) 0.0136(8) -0.0024(8) 0.0005(7) -0.0015(8)
C3 0.0145(9) 0.0222(10) 0.0158(9) -0.0020(8) -0.0001(7) 0.0023(8)
C4 0.0159(9) 0.0136(9) 0.0140(8) -0.0002(7) -0.0028(8) 0.0031(8)
C5 0.0173(10) 0.0306(13) 0.0242(10) 0.0009(9) -0.0064(9) 0.0078(9)
C6 0.0267(11) 0.0304(12) 0.0210(10) 0.0059(9) -0.0066(9) 0.0089(10)
C7 0.0245(11) 0.0202(10) 0.0186(10) 0.0020(8) -0.0035(9) -0.0003(9)
C8 0.0198(10) 0.0144(9) 0.0142(9) -0.0006(8) -0.0010(8) -0.0008(8)
C9 0.0306(12) 0.0251(12) 0.0175(9) 0.0060(9) -0.0060(9) -0.0060(10)
C10 0.0316(12) 0.0288(12) 0.0148(9) 0.0029(8) 0.0018(9) -0.0120(10)
C11 0.0207(10) 0.0266(12) 0.0204(10) -0.0009(9) 0.0011(8) -0.0050(9)
C12 0.0202(10) 0.0177(10) 0.0162(9) 0.0008(8) -0.0017(7) -0.0016(8)
C13 0.0168(9) 0.0177(10) 0.0124(8) 0.0013(8) -0.0031(7) -0.0030(8)
C14 0.0315(11) 0.0173(10) 0.0181(9) -0.0011(8) -0.0019(9) 0.0003(10)
C15 0.0409(14) 0.0179(11) 0.0212(11) 0.0041(8) -0.0047(9) -0.0012(10)
C16 0.0296(11) 0.0254(11) 0.0166(9) 0.0037(9) -0.0039(8) -0.0092(10)
C17 0.0205(9) 0.0274(11) 0.0163(9) -0.0029(8) 0.0000(8) -0.0032(9)
C18 0.0157(10) 0.0177(10) 0.0191(9) 0.0003(8) -0.0040(7) 0.0001(8)
C19 0.0540(16) 0.0356(14) 0.0181(10) 0.0052(10) 0.0005(11) -0.0105(13)
C20 0.0232(10) 0.0158(10) 0.0247(10) -0.0029(8) 0.0017(8) -0.0014(8)
C21 0.0439(14) 0.0182(11) 0.0442(14) 0.0061(11) 0.0002(12) -0.0040(11)
C22 0.0317(12) 0.0246(12) 0.0319(12) -0.0116(9) 0.0009(10) -0.0034(10)

loop_
_atom_type_symbol
_atom_type_description
_atom_type_scat_dispersion_real
_atom_type_scat_dispersion_imag
_atom_type_scat_source
C C 0.0033 0.0016 'International Tables Vol C Tables 4.2.6.8 and 6.1.1.4'
H H 0.0000 0.0000 'International Tables Vol C Tables 4.2.6.8 and 6.1.1.4'
N N 0.0061 0.0033 'International Tables Vol C Tables 4.2.6.8 and 6.1.1.4'
O O 0.0106 0.0060 'International Tables Vol C Tables 4.2.6.8 and 6.1.1.4'
S S 0.1246 0.1234 'International Tables Vol C Tables 4.2.6.8 and 6.1.1.4'
Cl Cl 0.1484 0.1585 'International Tables Vol C Tables 4.2.6.8 and 6.1.1.4'

loop_
_geom_angle_atom_site_label_1
_geom_angle_atom_site_label_2
_geom_angle_atom_site_label_3
_geom_angle
O2 S1 O3 119.52(9)
O2 S1 N1 105.03(8)
O3 S1 N1 107.66(8)
O2 S1 C13 109.46(9)
O3 S1 C13 109.37(9)
N1 S1 C13 104.72(8)
C20 S2 C4 109.02(9)
C1 N1 C4 114.49(15)
C1 N1 S1 118.11(13)
C4 N1 S1 127.35(13)
O1 C1 N1 127.19(18)
O1 C1 C2 126.68(18)
N1 C1 C2 106.13(16)
C3 C2 C1 103.76(16)
C3 C2 Cl1 112.24(14)
C1 C2 Cl1 112.52(14)
C3 C2 Cl2 112.44(14)
C1 C2 Cl2 105.72(13)
Cl1 C2 Cl2 109.88(11)
C5 C3 C2 116.15(17)
C5 C3 C4 114.11(18)
C2 C3 C4 105.12(15)
N1 C4 C8 113.29(15)
N1 C4 C3 100.26(15)
C8 C4 C3 113.04(16)
N1 C4 S2 112.99(12)
C8 C4 S2 114.79(14)
C3 C4 S2 100.87(12)
C6 C5 C3 121.5(2)
C5 C6 C7 122.4(2)
C9 C7 C8 119.9(2)
C9 C7 C6 119.3(2)
C8 C7 C6 120.57(19)
C12 C8 C7 118.46(19)
C12 C8 C4 123.55(18)
C7 C8 C4 117.99(18)
C10 C9 C7 121.1(2)
C9 C10 C11 119.2(2)
C10 C11 C12 120.8(2)
C11 C12 C8 120.55(19)
C14 C13 C18 122.34(18)
C14 C13 S1 118.46(15)
C18 C13 S1 119.01(15)
C13 C14 C15 118.6(2)
C14 C15 C16 120.7(2)
C15 C16 C17 119.00(19)
C15 C16 C19 120.4(2)
C17 C16 C19 120.6(2)
C18 C17 C16 121.4(2)
C17 C18 C13 117.93(19)
C21 C20 C22 112.19(19)
C21 C20 S2 111.29(16)
C22 C20 S2 105.67(15)
C5 C3 H3A 107.0
C2 C3 H3A 107.0
C4 C3 H3A 107.0
C6 C5 H5A 119.3
C3 C5 H5A 119.3
C5 C6 H6A 118.8
C7 C6 H6A 118.8
C10 C9 H9A 119.5
C7 C9 H9A 119.5
C9 C10 H10A 120.4
C11 C10 H10A 120.4
C10 C11 H11A 119.6
C12 C11 H11A 119.6
C11 C12 H12A 119.7
C8 C12 H12A 119.7
C13 C14 H14A 120.7
C15 C14 H14A 120.7
C14 C15 H15A 119.6
C16 C15 H15A 119.6
C18 C17 H17A 119.3
C16 C17 H17A 119.3
C17 C18 H18A 121.0
C13 C18 H18A 121.0
C16 C19 H19A 109.5
C16 C19 H19B 109.5
H19A C19 H19B 109.5
C16 C19 H19C 109.5
H19A C19 H19C 109.5
H19B C19 H19C 109.5
C21 C20 H20A 109.2
C22 C20 H20A 109.2
S2 C20 H20A 109.2
C20 C21 H21A 109.5
C20 C21 H21B 109.5
H21A C21 H21B 109.5
C20 C21 H21C 109.5
H21A C21 H21C 109.5
H21B C21 H21C 109.5
C20 C22 H22A 109.5
C20 C22 H22B 109.5
H22A C22 H22B 109.5
C20 C22 H22C 109.5
H22A C22 H22C 109.5
H22B C22 H22C 109.5

loop_
_geom_bond_atom_site_label_1
_geom_bond_atom_site_label_2
_geom_bond_distance
Cl1 C2 1.767(2)
Cl2 C2 1.785(2)
S1 O2 1.4298(15)
S1 O3 1.4298(15)
S1 N1 1.7031(16)
S1 C13 1.7544(19)
S2 C20 1.827(2)
S2 C4 1.836(2)
O1 C1 1.198(3)
N1 C1 1.390(3)
N1 C4 1.511(2)
C1 C2 1.540(3)
C2 C3 1.524(3)
C3 C5 1.494(3)
C3 C4 1.558(3)
C4 C8 1.520(3)
C5 C6 1.323(3)
C6 C7 1.458(3)
C7 C9 1.397(3)
C7 C8 1.409(3)
C8 C12 1.397(3)
C9 C10 1.380(3)
C10 C11 1.385(3)
C11 C12 1.391(3)
C13 C14 1.383(3)
C13 C18 1.389(3)
C14 C15 1.391(3)
C15 C16 1.391(3)
C16 C17 1.396(3)
C16 C19 1.509(3)
C17 C18 1.387(3)
C20 C21 1.524(3)
C20 C22 1.533(3)
C3 H3A 1.0000
C5 H5A 0.9500
C6 H6A 0.9500
C9 H9A 0.9500
C10 H10A 0.9500
C11 H11A 0.9500
C12 H12A 0.9500
C14 H14A 0.9500
C15 H15A 0.9500
C17 H17A 0.9500
C18 H18A 0.9500
C19 H19A 0.9800
C19 H19B 0.9800
C19 H19C 0.9800
C20 H20A 1.0000
C21 H21A 0.9800
C21 H21B 0.9800
C21 H21C 0.9800
C22 H22A 0.9800
C22 H22B 0.9800
C22 H22C 0.9800

loop_
_geom_torsion_atom_site_label_1
_geom_torsion_atom_site_label_2
_geom_torsion_atom_site_label_3
_geom_torsion_atom_site_label_4
_geom_torsion
O2 S1 N1 C1 173.41(14)
O3 S1 N1 C1 -58.20(15)
C13 S1 N1 C1 58.12(16)
O2 S1 N1 C4 -9.33(17)
O3 S1 N1 C4 119.05(15)
C13 S1 N1 C4 -124.62(16)
C4 N1 C1 O1 177.01(18)
S1 N1 C1 O1 -5.4(3)
C4 N1 C1 C2 -3.5(2)
S1 N1 C1 C2 174.06(12)
O1 C1 C2 C3 -158.42(19)
N1 C1 C2 C3 22.13(19)
O1 C1 C2 Cl1 -36.9(3)
N1 C1 C2 Cl1 143.69(14)
O1 C1 C2 Cl2 83.1(2)
N1 C1 C2 Cl2 -96.36(15)
C1 C2 C3 C5 -159.04(17)
Cl1 C2 C3 C5 79.2(2)
Cl2 C2 C3 C5 -45.3(2)
C1 C2 C3 C4 -31.88(19)
Cl1 C2 C3 C4 -153.62(13)
Cl2 C2 C3 C4 81.88(16)
C1 N1 C4 C8 104.82(19)
S1 N1 C4 C8 -72.5(2)
C1 N1 C4 C3 -15.9(2)
S1 N1 C4 C3 166.76(13)
C1 N1 C4 S2 -122.45(15)
S1 N1 C4 S2 60.21(19)
C5 C3 C4 N1 157.20(16)
C2 C3 C4 N1 28.80(18)
C5 C3 C4 C8 36.3(2)
C2 C3 C4 C8 -92.10(19)
C5 C3 C4 S2 -86.77(18)
C2 C3 C4 S2 144.83(13)
C20 S2 C4 N1 -101.70(15)
C20 S2 C4 C8 30.28(16)
C20 S2 C4 C3 152.13(13)
C2 C3 C5 C6 102.4(3)
C4 C3 C5 C6 -20.2(3)
C3 C5 C6 C7 -4.4(4)
C5 C6 C7 C9 -161.8(2)
C5 C6 C7 C8 11.8(4)
C9 C7 C8 C12 1.5(3)
C6 C7 C8 C12 -172.1(2)
C9 C7 C8 C4 -179.07(19)
C6 C7 C8 C4 7.3(3)
N1 C4 C8 C12 35.7(3)
C3 C4 C8 C12 148.84(19)
S2 C4 C8 C12 -96.2(2)
N1 C4 C8 C7 -143.70(18)
C3 C4 C8 C7 -30.5(2)
S2 C4 C8 C7 84.5(2)
C8 C7 C9 C10 -1.6(3)
C6 C7 C9 C10 172.0(2)
C7 C9 C10 C11 0.4(3)
C9 C10 C11 C12 0.8(3)
C10 C11 C12 C8 -0.9(3)
C7 C8 C12 C11 -0.3(3)
C4 C8 C12 C11 -179.64(19)
O2 S1 C13 C14 126.58(16)
O3 S1 C13 C14 -6.12(19)
N1 S1 C13 C14 -121.26(16)
O2 S1 C13 C18 -48.57(18)
O3 S1 C13 C18 178.73(15)
N1 S1 C13 C18 63.59(17)
C18 C13 C14 C15 0.8(3)
S1 C13 C14 C15 -174.16(17)
C13 C14 C15 C16 -1.4(3)
C14 C15 C16 C17 0.9(3)
C14 C15 C16 C19 179.5(2)
C15 C16 C17 C18 0.2(3)
C19 C16 C17 C18 -178.4(2)
C16 C17 C18 C13 -0.8(3)
C14 C13 C18 C17 0.3(3)
S1 C13 C18 C17 175.21(15)
C4 S2 C20 C21 -94.49(17)
C4 S2 C20 C22 143.49(15)
